data_7104703
loop_
_publ_author_name
'Vaidhyanathan, Ramanathan'
'Iremonger, Simon S'
'Dawson, Karl W'
'Shimizu, George K H'

_publ_section_title
;
 An amine-functionalized metal organic framework for preferential CO(2)
 adsorption at low pressures.
;
_journal_issue 35
_journal_name_full 'Chemical communications (Cambridge, England)'
_journal_page_first 5230
_journal_page_last 5232
_journal_paper_doi 10.1039/b911481e
_journal_volume 34
_journal_year 2009
_chemical_formula_moiety Zn2(C2O4)(C2N4H3)2.(H2O)0.5
_chemical_formula_sum 'C6 H7 N8 O4.5 Zn2'
_chemical_formula_weight 393.951
_chemical_name_common Zinc-triazolato-oxalate
_chemical_name_systematic
;
?
;
_space_group_IT_number 61
_symmetry_cell_setting orthorhombic
_symmetry_space_group_name_Hall '-P 2ac 2ab'
_symmetry_space_group_name_H-M 'P b c a'
_atom_sites_solution_hydrogens geom
_atom_sites_solution_primary direct
_atom_sites_solution_secondary difmap
_audit_creation_method SHELXL-97
_cell_angle_alpha 90.00
_cell_angle_beta 90.00
_cell_angle_gamma 90.00
_cell_formula_units_Z 8
_cell_length_a 13.838(3)
_cell_length_b 12.784(3)
_cell_length_c 16.885(3)
_cell_measurement_reflns_used 3040
_cell_measurement_temperature 173(2)
_cell_measurement_theta_max 26.4
_cell_measurement_theta_min 4.1
_cell_volume 2987.0(10)
_computing_molecular_graphics 'Diamond 3.0'
_computing_structure_refinement 'SHELXL-97 (Sheldrick, 2008)'
_computing_structure_solution 'SHELXS-97 (Sheldrick, 2008)'
_diffrn_ambient_temperature 173(2)
_diffrn_measured_fraction_theta_full 0.996
_diffrn_measured_fraction_theta_max 0.996
_diffrn_measurement_device_type 'Bruker AXS APEX2 CCD diffractometer'
_diffrn_measurement_method CCD
_diffrn_radiation_monochromator graphite
_diffrn_radiation_source 'fine-focus sealed tube'
_diffrn_radiation_type CuK\a
_diffrn_radiation_wavelength 1.540598
_diffrn_reflns_av_R_equivalents 0.0518
_diffrn_reflns_av_sigmaI/netI 0.0429
_diffrn_reflns_limit_h_max 14
_diffrn_reflns_limit_h_min -17
_diffrn_reflns_limit_k_max 15
_diffrn_reflns_limit_k_min -15
_diffrn_reflns_limit_l_max 21
_diffrn_reflns_limit_l_min -21
_diffrn_reflns_number 8998
_diffrn_reflns_theta_full 26.36
_diffrn_reflns_theta_max 26.36
_diffrn_reflns_theta_min 4.13
_exptl_absorpt_coefficient_mu 3.239
_exptl_absorpt_correction_T_max 0.823
_exptl_absorpt_correction_T_min 0.819
_exptl_absorpt_correction_type multi-scan
_exptl_absorpt_process_details 'Sheldrick, G. M., SADABS; Universitat Gottingen, 1997'
_exptl_crystal_colour colorless
_exptl_crystal_density_diffrn 1.743
_exptl_crystal_density_method 'not measured'
_exptl_crystal_description cube
_exptl_crystal_F_000 1544
_exptl_crystal_size_max 0.06
_exptl_crystal_size_mid 0.06
_exptl_crystal_size_min 0.06
_refine_diff_density_max 0.918
_refine_diff_density_min -0.442
_refine_diff_density_rms 0.128
_refine_ls_extinction_method none
_refine_ls_goodness_of_fit_ref 1.113
_refine_ls_hydrogen_treatment 'no refined H'
_refine_ls_matrix_type full
_refine_ls_number_parameters 194
_refine_ls_number_reflns 3040
_refine_ls_number_restraints 0
_refine_ls_restrained_S_all 1.113
_refine_ls_R_factor_all 0.0711
_refine_ls_R_factor_gt 0.0504
_refine_ls_shift/su_max 0.001
_refine_ls_shift/su_mean 0.000
_refine_ls_structure_factor_coef Fsqd
_refine_ls_weighting_details 'calc w=1/[\s^2^(Fo^2^)+(0.0543P)^2^+13.1406P] where P=(Fo^2^+2Fc^2^)/3'
_refine_ls_weighting_scheme calc
_refine_ls_wR_factor_gt 0.1204
_refine_ls_wR_factor_ref 0.1306
_reflns_number_gt 2386
_reflns_number_total 3040
_reflns_threshold_expression >2sigma(I)
_cod_data_source_file b911481e.txt
_cod_data_source_block publication_text
_cod_depositor_comments
;
The following automatic conversions were performed:
'_symmetry_cell_setting' value 'Orthorhombic' changed to 'orthorhombic'
according to '/home/saulius/struct/CIF-dictionaries/cif_core.dic'
dictionary named 'cif_core.dic' version 2.4.1 from 2010-06-29.

Automatic conversion script
Id: cif_fix_enum 1527 2010-12-29 10:47:43Z saulius 
;
_cod_original_sg_symbol_H-M Pbca
_cod_original_formula_sum 'C6 H7 N8 O4.50 Zn2'
_cod_database_code 7104703

loop_
_symmetry_equiv_pos_as_xyz
'x, y, z'
'-x+1/2, -y, z+1/2'
'-x, y+1/2, -z+1/2'
'x+1/2, -y+1/2, -z'
'-x, -y, -z'
'x-1/2, y, -z-1/2'
'x, -y-1/2, z-1/2'
'-x-1/2, y-1/2, z'

loop_
_atom_site_label
_atom_site_type_symbol
_atom_site_fract_x
_atom_site_fract_y
_atom_site_fract_z
_atom_site_U_iso_or_equiv
_atom_site_adp_type
_atom_site_occupancy
_atom_site_symmetry_multiplicity
_atom_site_calc_flag
_atom_site_refinement_flags
_atom_site_disorder_assembly
_atom_site_disorder_group
Zn1 Zn 0.59354(4) -0.02398(5) 0.92413(3) 0.02350(19) Uani 1 1 d . . .
Zn2 Zn 0.52247(4) -0.06802(5) 0.59787(3) 0.02296(19) Uani 1 1 d . . .
C1 C 0.5896(4) -0.0218(6) 0.7546(4) 0.0386(15) Uani 1 1 d . . .
C2 C 0.4938(4) -0.0742(5) 0.7779(3) 0.0313(13) Uani 1 1 d . . .
C3 C 0.5481(4) 0.2053(5) 0.9124(3) 0.0298(13) Uani 1 1 d . . .
C4 C 0.4178(4) 0.2247(5) 0.9766(3) 0.0311(13) Uani 1 1 d . . .
C5 C 0.2799(4) 0.0214(5) 0.4778(3) 0.0280(12) Uani 1 1 d . . .
C6 C 0.3120(4) -0.0243(5) 0.5946(3) 0.0318(14) Uani 1 1 d . . .
H6 H 0.3052 -0.0448 0.6472 0.038 Uiso 1 1 calc R . .
N1 N 0.4789(4) 0.2771(4) 0.9274(3) 0.0304(11) Uani 1 1 d . . .
N2 N 0.5326(3) 0.1156(4) 0.9491(3) 0.0263(10) Uani 1 1 d . . .
N3 N 0.4473(3) 0.1282(4) 0.9906(3) 0.0270(10) Uani 1 1 d . . .
N4 N 0.6278(5) 0.2250(5) 0.8655(4) 0.043(2) Uani 0.830(13) 1 d P . .
H4A H 0.6710 0.1774 0.8588 0.052 Uiso 0.830(13) 1 calc PR . .
H4B H 0.6343 0.2849 0.8429 0.052 Uiso 0.830(13) 1 calc PR . .
N5 N 0.3959(3) -0.0113(4) 0.5602(2) 0.0245(10) Uani 1 1 d . . .
N6 N 0.3756(3) 0.0180(4) 0.4824(2) 0.0254(10) Uani 1 1 d . . .
N7 N 0.2370(3) -0.0053(4) 0.5466(3) 0.0260(10) Uani 1 1 d . . .
N8 N 0.2298(4) 0.0517(6) 0.4127(3) 0.060(2) Uani 1 1 d . . .
H8A H 0.2602 0.0706 0.3706 0.072 Uiso 1 1 calc R . .
H8B H 0.1677 0.0522 0.4135 0.072 Uiso 1 1 calc R . .
N4' N 0.327(3) 0.254(3) 1.004(2) 0.054(11) Uiso 0.170(13) 1 d P . .
H4'1 H 0.2922 0.2097 1.0297 0.065 Uiso 0.170(13) 1 calc PR . .
H4'2 H 0.3063 0.3163 0.9960 0.065 Uiso 0.170(13) 1 calc PR . .
O1 O 0.6438(3) 0.0071(4) 0.8094(2) 0.0465(13) Uani 1 1 d . . .
O2 O 0.4784(3) -0.0838(4) 0.8503(2) 0.0393(11) Uani 1 1 d . . .
O3 O 0.6063(3) -0.0080(5) 0.6823(2) 0.0511(14) Uani 1 1 d . . .
O4 O 0.4416(3) -0.1027(4) 0.7209(2) 0.0407(11) Uani 1 1 d . . .
O100 O 0.833(2) 0.769(2) 0.1449(19) 0.100(10) Uiso 0.25 1 d P . .
O200 O 0.674(3) 0.732(4) 0.249(3) 0.160(16) Uiso 0.25 1 d P . .

loop_
_atom_site_aniso_label
_atom_site_aniso_U_11
_atom_site_aniso_U_22
_atom_site_aniso_U_33
_atom_site_aniso_U_23
_atom_site_aniso_U_13
_atom_site_aniso_U_12
Zn1 0.0157(3) 0.0386(4) 0.0162(3) 0.0005(3) -0.0008(2) -0.0014(3)
Zn2 0.0165(3) 0.0347(4) 0.0177(3) 0.0021(3) -0.0011(2) -0.0007(3)
C1 0.017(3) 0.074(5) 0.025(3) -0.009(3) -0.005(2) 0.006(3)
C2 0.026(3) 0.046(4) 0.021(3) 0.002(2) -0.007(2) 0.005(3)
C3 0.029(3) 0.028(3) 0.033(3) 0.000(2) 0.000(2) -0.003(3)
C4 0.031(3) 0.039(3) 0.024(3) 0.001(2) 0.003(2) 0.005(3)
C5 0.021(3) 0.048(3) 0.015(2) 0.004(2) 0.002(2) -0.002(3)
C6 0.019(3) 0.058(4) 0.018(3) 0.007(3) 0.003(2) 0.003(3)
N1 0.032(3) 0.034(3) 0.025(2) 0.000(2) 0.001(2) 0.002(2)
N2 0.024(2) 0.029(2) 0.026(2) 0.002(2) 0.0028(19) 0.001(2)
N3 0.022(2) 0.037(3) 0.022(2) 0.001(2) 0.0021(18) 0.003(2)
N4 0.030(3) 0.033(4) 0.067(5) 0.011(3) 0.027(3) 0.007(3)
N5 0.016(2) 0.041(3) 0.016(2) 0.0029(19) -0.0018(17) -0.001(2)
N6 0.019(2) 0.043(3) 0.015(2) 0.0017(19) -0.0004(17) 0.002(2)
N7 0.016(2) 0.042(3) 0.019(2) 0.0020(19) 0.0019(17) 0.000(2)
N8 0.015(3) 0.138(7) 0.027(3) 0.028(3) 0.002(2) 0.005(3)
O1 0.027(2) 0.095(4) 0.0176(19) -0.004(2) -0.0008(17) -0.001(2)
O2 0.035(2) 0.061(3) 0.0222(19) -0.0008(19) -0.0066(18) -0.009(2)
O3 0.030(2) 0.107(4) 0.016(2) -0.007(2) -0.0006(17) -0.010(3)
O4 0.037(2) 0.060(3) 0.025(2) -0.004(2) -0.0125(18) -0.004(2)

loop_
_atom_type_symbol
_atom_type_description
_atom_type_scat_dispersion_real
_atom_type_scat_dispersion_imag
_atom_type_scat_source
C C 0.0033 0.0016 'International Tables Vol C Tables 4.2.6.8 and 6.1.1.4'
H H 0.0000 0.0000 'International Tables Vol C Tables 4.2.6.8 and 6.1.1.4'
N N 0.0061 0.0033 'International Tables Vol C Tables 4.2.6.8 and 6.1.1.4'
O O 0.0106 0.0060 'International Tables Vol C Tables 4.2.6.8 and 6.1.1.4'
Zn Zn 0.2839 1.4301 'International Tables Vol C Tables 4.2.6.8 and 6.1.1.4'

loop_
_geom_angle_atom_site_label_1
_geom_angle_atom_site_label_2
_geom_angle_atom_site_label_3
_geom_angle
_geom_angle_site_symmetry_1
_geom_angle_site_symmetry_3
_geom_angle_publ_flag
N2 Zn1 N3 108.30(18) . 5_657 ?
N2 Zn1 N7 104.45(19) . 6_657 ?
N3 Zn1 N7 99.98(18) 5_657 6_657 ?
N2 Zn1 O1 99.4(2) . . ?
N3 Zn1 O1 150.2(2) 5_657 . ?
N7 Zn1 O1 83.12(17) 6_657 . ?
N2 Zn1 O2 97.22(19) . . ?
N3 Zn1 O2 88.41(17) 5_657 . ?
N7 Zn1 O2 152.79(17) 6_657 . ?
O1 Zn1 O2 77.20(16) . . ?
O3 Zn2 N5 126.8(2) . . ?
O3 Zn2 N1 122.2(2) . 3_646 ?
N5 Zn2 N1 106.2(2) . 3_646 ?
O3 Zn2 N6 87.29(18) . 5_656 ?
N5 Zn2 N6 106.13(17) . 5_656 ?
N1 Zn2 N6 99.85(19) 3_646 5_656 ?
O1 C1 O3 124.7(6) . . ?
O1 C1 C2 117.3(5) . . ?
O3 C1 C2 118.0(5) . . ?
O2 C2 O4 128.6(6) . . ?
O2 C2 C1 116.2(5) . . ?
O4 C2 C1 115.2(5) . . ?
N2 C3 N1 112.7(5) . . ?
N2 C3 N4 123.9(6) . . ?
N1 C3 N4 123.4(5) . . ?
N3 C4 N1 112.2(5) . . ?
N3 C4 N4' 118.0(17) . . ?
N1 C4 N4' 129.3(17) . . ?
N6 C5 N7 112.3(5) . . ?
N6 C5 N8 124.6(5) . . ?
N7 C5 N8 123.1(5) . . ?
N5 C6 N7 113.2(5) . . ?
N5 C6 H6 123.4 . . ?
N7 C6 H6 123.4 . . ?
C3 N1 C4 102.8(5) . . ?
C3 N1 Zn2 129.1(4) . 3_656 ?
C4 N1 Zn2 127.1(4) . 3_656 ?
C3 N2 N3 106.0(5) . . ?
C3 N2 Zn1 127.0(4) . . ?
N3 N2 Zn1 124.4(4) . . ?
C4 N3 N2 106.3(5) . . ?
C4 N3 Zn1 130.6(4) . 5_657 ?
N2 N3 Zn1 121.2(4) . 5_657 ?
C3 N4 H4A 120.0 . . ?
C3 N4 H4B 120.0 . . ?
H4A N4 H4B 120.0 . . ?
C6 N5 N6 105.9(4) . . ?
C6 N5 Zn2 126.1(4) . . ?
N6 N5 Zn2 125.0(3) . . ?
C5 N6 N5 105.4(4) . . ?
C5 N6 Zn2 129.4(4) . 5_656 ?
N5 N6 Zn2 124.5(3) . 5_656 ?
C6 N7 C5 103.1(4) . . ?
C6 N7 Zn1 125.5(4) . 6_557 ?
C5 N7 Zn1 131.3(4) . 6_557 ?
C5 N8 H8A 120.0 . . ?
C5 N8 H8B 120.0 . . ?
H8A N8 H8B 120.0 . . ?
C4 N4' H4'1 120.0 . . ?
C4 N4' H4'2 120.0 . . ?
H4'1 N4' H4'2 120.0 . . ?
C1 O1 Zn1 115.5(4) . . ?
C2 O2 Zn1 113.9(4) . . ?
C1 O3 Zn2 122.3(4) . . ?

loop_
_geom_bond_atom_site_label_1
_geom_bond_atom_site_label_2
_geom_bond_distance
_geom_bond_site_symmetry_2
_geom_bond_publ_flag
Zn1 N2 2.018(5) . ?
Zn1 N3 2.041(5) 5_657 ?
Zn1 N7 2.059(4) 6_657 ?
Zn1 O1 2.097(4) . ?
Zn1 O2 2.163(4) . ?
Zn2 O3 1.992(4) . ?
Zn2 N5 2.000(4) . ?
Zn2 N1 2.025(5) 3_646 ?
Zn2 N6 2.058(4) 5_656 ?
C1 O1 1.247(7) . ?
C1 O3 1.254(7) . ?
C1 C2 1.536(9) . ?
C2 O2 1.247(7) . ?
C2 O4 1.257(7) . ?
C3 N2 1.321(7) . ?
C3 N1 1.351(8) . ?
C3 N4 1.381(8) . ?
C4 N3 1.322(7) . ?
C4 N1 1.361(7) . ?
C4 N4' 1.39(4) . ?
C5 N6 1.328(7) . ?
C5 N7 1.349(7) . ?
C5 N8 1.356(7) . ?
C6 N5 1.309(7) . ?
C6 N7 1.340(7) . ?
C6 H6 0.9300 . ?
N1 Zn2 2.025(5) 3_656 ?
N2 N3 1.383(6) . ?
N3 Zn1 2.041(5) 5_657 ?
N4 H4A 0.8600 . ?
N4 H4B 0.8600 . ?
N5 N6 1.394(6) . ?
N6 Zn2 2.058(4) 5_656 ?
N7 Zn1 2.059(4) 6_557 ?
N8 H8A 0.8600 . ?
N8 H8B 0.8600 . ?
N4' H4'1 0.8600 . ?
N4' H4'2 0.8600 . ?
